data_7024776
loop_
_publ_author_name
'Yao, Shuang'
'Zhang, Zhiming'
'Li, Yangguang'
'Wang, Enbo'

_publ_section_title
;
 Two hexa-TM-containing (TM = Co2+ and Ni2+) {P2W12}-based trimeric
 tungstophosphates.
;
_journal_issue 16
_journal_name_full 'Dalton transactions (Cambridge, England : 2003)'
_journal_page_first 3884
_journal_page_last 3889
_journal_paper_doi 10.1039/b921261b
_journal_volume 39
_journal_year 2010
_chemical_formula_sum 'H274 Na18 Ni6 O284 P6 W39'
_chemical_formula_weight 12942.24
_chemical_name_systematic
;
?
;
_space_group_IT_number 63
_symmetry_cell_setting orthorhombic
_symmetry_space_group_name_Hall '-C 2c 2'
_symmetry_space_group_name_H-M 'C m c m'
_atom_sites_solution_hydrogens none
_atom_sites_solution_primary direct
_atom_sites_solution_secondary difmap
_audit_creation_method SHELXL-97
_cell_angle_alpha 90.00
_cell_angle_beta 90.00
_cell_angle_gamma 90.00
_cell_formula_units_Z 4
_cell_length_a 21.643(6)
_cell_length_b 31.870(6)
_cell_length_c 33.861(7)
_cell_measurement_reflns_used 10659
_cell_measurement_temperature 150(2)
_cell_measurement_theta_max 25.00
_cell_measurement_theta_min 1.28
_cell_volume 23356(9)
_computing_structure_refinement 'SHELXL-97 (Sheldrick, 1997)'
_computing_structure_solution 'SHELXS-97 (Sheldrick, 1990)'
_diffrn_ambient_temperature 150(2)
_diffrn_detector_area_resol_mean 0.01
_diffrn_measured_fraction_theta_full 0.990
_diffrn_measured_fraction_theta_max 0.990
_diffrn_measurement_device_type 'Rigaku R-AXIS RAPID IP'
_diffrn_measurement_method Oscillation
_diffrn_radiation_monochromator graphite
_diffrn_radiation_source 'fine-focus sealed tube'
_diffrn_radiation_type MoK\a
_diffrn_radiation_wavelength 0.71073
_diffrn_reflns_av_R_equivalents 0.1278
_diffrn_reflns_av_sigmaI/netI 0.0900
_diffrn_reflns_limit_h_max 25
_diffrn_reflns_limit_h_min -22
_diffrn_reflns_limit_k_max 37
_diffrn_reflns_limit_k_min -37
_diffrn_reflns_limit_l_max 39
_diffrn_reflns_limit_l_min -40
_diffrn_reflns_number 58342
_diffrn_reflns_theta_full 25.00
_diffrn_reflns_theta_max 25.00
_diffrn_reflns_theta_min 1.28
_diffrn_standards_decay_% none
_diffrn_standards_interval_count 0
_diffrn_standards_interval_time 0
_diffrn_standards_number 0
_exptl_absorpt_coefficient_mu 19.811
_exptl_absorpt_correction_T_max 0.1096
_exptl_absorpt_correction_T_min 0.0721
_exptl_absorpt_correction_type multi-scan
_exptl_absorpt_process_details 'ABSCOR by T.Higashi 8 March, 1995'
_exptl_crystal_colour green
_exptl_crystal_density_diffrn 3.681
_exptl_crystal_density_method 'not measured'
_exptl_crystal_description block
_exptl_crystal_F_000 23552
_exptl_crystal_size_max 0.28
_exptl_crystal_size_mid 0.22
_exptl_crystal_size_min 0.20
_refine_diff_density_max 5.976
_refine_diff_density_min -4.332
_refine_diff_density_rms 0.311
_refine_ls_extinction_method none
_refine_ls_goodness_of_fit_ref 1.009
_refine_ls_hydrogen_treatment none
_refine_ls_matrix_type full
_refine_ls_number_parameters 624
_refine_ls_number_reflns 10659
_refine_ls_number_restraints 27
_refine_ls_restrained_S_all 1.010
_refine_ls_R_factor_all 0.1307
_refine_ls_R_factor_gt 0.0619
_refine_ls_shift/su_max 0.001
_refine_ls_shift/su_mean 0.000
_refine_ls_structure_factor_coef Fsqd
_refine_ls_weighting_details 'calc w=1/[\s^2^(Fo^2^)+(0.0752P)^2^+694.9166P] where P=(Fo^2^+2Fc^2^)/3'
_refine_ls_weighting_scheme calc
_refine_ls_wR_factor_gt 0.1378
_refine_ls_wR_factor_ref 0.1758
_reflns_number_gt 5824
_reflns_number_total 10659
_reflns_threshold_expression >2sigma(I)
_cod_data_source_file b921261b.txt
_cod_data_source_block z1
_cod_original_sg_symbol_H-M Cmcm
_cod_database_code 7024776

loop_
_symmetry_equiv_pos_as_xyz
'x, y, z'
'-x, -y, z+1/2'
'-x, y, -z+1/2'
'x, -y, -z'
'x+1/2, y+1/2, z'
'-x+1/2, -y+1/2, z+1/2'
'-x+1/2, y+1/2, -z+1/2'
'x+1/2, -y+1/2, -z'
'-x, -y, -z'
'x, y, -z-1/2'
'x, -y, z-1/2'
'-x, y, z'
'-x+1/2, -y+1/2, -z'
'x+1/2, y+1/2, -z-1/2'
'x+1/2, -y+1/2, z-1/2'
'-x+1/2, y+1/2, z'

loop_
_atom_site_label
_atom_site_type_symbol
_atom_site_fract_x
_atom_site_fract_y
_atom_site_fract_z
_atom_site_U_iso_or_equiv
_atom_site_adp_type
_atom_site_occupancy
_atom_site_symmetry_multiplicity
_atom_site_calc_flag
_atom_site_refinement_flags
_atom_site_disorder_group
W1 W 0.07790(5) 0.22914(3) 0.00278(3) 0.0505(3) Uani 1 1 d . .
W2 W 0.15593(4) 0.28191(3) 0.08959(3) 0.0455(3) Uani 1 1 d . .
W3 W 0.07745(5) 0.34492(3) 0.01167(3) 0.0492(3) Uani 1 1 d . .
W4 W 0.15554(5) 0.17830(4) 0.14321(4) 0.0643(3) Uani 1 1 d . .
W5 W 0.07769(6) 0.12637(4) 0.05631(4) 0.0718(4) Uani 1 1 d . .
W6 W 0.07735(7) 0.07460(4) 0.15431(4) 0.0825(4) Uani 1 1 d D .
W7 W 0.07725(6) 0.52286(3) 0.10386(3) 0.0605(3) Uani 1 1 d . .
W8 W 0.15581(6) 0.48294(4) 0.19427(3) 0.0662(4) Uani 1 1 d . .
W9 W 0.07783(7) 0.58862(3) 0.19456(3) 0.0674(4) Uani 1 1 d . .
W10 W 0.0000 0.42821(5) 0.06769(5) 0.0769(6) Uani 1 2 d S .
W10B W 0.0166(5) 0.0647(2) 0.2500 0.065(3) Uani 0.30 2 d SP 1
W10D W 0.0137(9) 0.0849(3) 0.2500 0.066(6) Uani 0.20 2 d SP 2
Ni2 Ni 0.16900(15) 0.36931(8) 0.16320(7) 0.0444(8) Uani 1 1 d . .
Ni3 Ni 0.1426(2) 0.20620(13) 0.2500 0.0550(12) Uani 1 2 d SD .
P1 P 0.0000 0.2814(2) 0.0761(2) 0.0361(18) Uani 1 2 d S .
P2 P 0.0000 0.1672(3) 0.1362(3) 0.051(2) Uani 1 2 d S .
P3 P 0.0000 0.4947(3) 0.1890(2) 0.055(3) Uani 1 2 d S .
O1 O 0.0000 0.2450(6) 0.0461(5) 0.036(5) Uani 1 2 d S .
O2 O 0.0571(7) 0.2793(4) 0.1019(4) 0.043(4) Uani 1 1 d . .
O3 O 0.0000 0.3214(6) 0.0524(5) 0.031(4) Uani 1 2 d S .
O4 O 0.1317(7) 0.2438(5) 0.0442(4) 0.049(4) Uani 1 1 d . .
O5 O 0.0694(7) 0.1737(5) 0.0215(5) 0.054(4) Uani 1 1 d . .
O6 O 0.0728(7) 0.2900(5) -0.0075(5) 0.053(4) Uani 1 1 d . .
O7 O 0.1295(7) 0.2199(5) -0.0353(5) 0.062(5) Uani 1 1 d . .
O8 O 0.0000 0.2239(7) -0.0259(6) 0.050(6) Uani 1 2 d S .
O9 O 0.1582(7) 0.2331(5) 0.1224(4) 0.054(4) Uani 1 1 d . .
O10 O 0.1609(7) 0.3190(5) 0.1308(5) 0.065(5) Uani 1 1 d . .
O11 O 0.1312(7) 0.3255(5) 0.0526(4) 0.052(4) Uani 1 1 d . .
O12 O 0.2317(7) 0.2822(6) 0.0751(5) 0.066(5) Uani 1 1 d . .
O13 O 0.1284(8) 0.3672(5) -0.0221(4) 0.062(5) Uani 1 1 d . .
O14 O 0.0639(8) 0.3956(5) 0.0423(4) 0.055(4) Uani 1 1 d . .
O15 O 0.0000 0.3599(8) -0.0145(6) 0.065(7) Uani 1 2 d S .
O16 O 0.0000 0.1586(6) 0.0917(6) 0.046(5) Uani 1 2 d S .
O17 O 0.0000 0.1237(7) 0.1575(7) 0.064(7) Uani 1 2 d S .
O18 O 0.0585(7) 0.1903(5) 0.1484(5) 0.056(4) Uani 1 1 d . .
O19 O 0.1299(9) 0.1576(5) 0.0885(5) 0.070(5) Uani 1 1 d . .
O20 O 0.1286(9) 0.1214(5) 0.1615(6) 0.081(6) Uani 1 1 d . .
O21 O 0.2316(7) 0.1653(6) 0.1374(6) 0.075(6) Uani 1 1 d . .
O22 O 0.1582(9) 0.1975(6) 0.1957(5) 0.079(6) Uani 1 1 d . .
O23 O 0.0000 0.1056(8) 0.0370(8) 0.081(8) Uani 1 2 d S .
O24 O 0.0740(10) 0.0863(5) 0.0993(6) 0.079(6) Uani 1 1 d . .
O25 O 0.1277(9) 0.0983(6) 0.0267(6) 0.082(6) Uani 1 1 d . .
O26 O 0.0000 0.0450(7) 0.1502(8) 0.080(8) Uani 1 2 d S .
O27 O 0.1275(11) 0.0345(6) 0.1536(7) 0.106(8) Uani 1 1 d . .
O28 O 0.0630(10) 0.0741(6) 0.2071(3) 0.090(6) Uani 1 1 d DU .
O29 O 0.0737(9) 0.5696(5) 0.1400(4) 0.068(5) Uani 1 1 d . .
O30 O 0.1279(9) 0.4949(5) 0.1401(4) 0.067(5) Uani 1 1 d . .
O31 O 0.0000 0.4959(7) 0.1429(6) 0.055(6) Uani 1 2 d S .
O32 O 0.0000 0.5419(6) 0.0817(6) 0.058(7) Uani 1 2 d S .
O33 O 0.1297(10) 0.5444(6) 0.0715(5) 0.082(6) Uani 1 1 d . .
O34 O 0.0560(8) 0.4714(4) 0.2021(4) 0.052(4) Uani 1 1 d . .
O35 O 0.1617(9) 0.4259(5) 0.1840(5) 0.069(5) Uani 1 1 d . .
O36 O 0.1604(11) 0.4761(7) 0.2500 0.057(6) Uani 1 2 d S .
O37 O 0.1319(8) 0.5428(5) 0.2040(4) 0.058(5) Uani 1 1 d . .
O38 O 0.2334(8) 0.4955(6) 0.1873(5) 0.070(5) Uani 1 1 d . .
O39 O 0.0000 0.5408(6) 0.2045(5) 0.051(6) Uani 1 2 d S .
O40 O 0.0686(14) 0.5974(7) 0.2500 0.071(8) Uani 1 2 d S .
O41 O 0.0000 0.6177(6) 0.1846(6) 0.073(8) Uani 1 2 d S .
O42 O 0.1274(10) 0.6284(5) 0.1847(5) 0.077(6) Uani 1 1 d . .
O43 O 0.0000 0.4037(8) 0.1140(6) 0.074(8) Uani 1 2 d S .
O44 O 0.0615(8) 0.4707(5) 0.0765(4) 0.063(5) Uani 1 1 d . .
O1W O 0.0000 0.4594(9) 0.0033(8) 0.085(8) Uani 1 2 d SU .
O2W O 0.0739(11) 0.3637(8) 0.1718(7) 0.114(8) Uani 1 1 d U .
O3W O 0.2570(13) 0.3759(9) 0.1506(8) 0.141(10) Uani 1 1 d . .
O4W O 0.1496(10) 0.4024(6) 0.1073(5) 0.085(6) Uani 1 1 d . .
O5W O 0.0000 0.0103(14) 0.2500 0.097(14) Uiso 1 4 d S .
O6W O 0.0000 0.1405(19) 0.2500 0.14(2) Uiso 1 4 d S .
O7W O 0.058(2) 0.2110(16) 0.2500 0.184(19) Uiso 1 2 d S .
O8W O 0.1495(10) 0.1335(7) 0.2500 0.057(6) Uiso 1 2 d S .
O9W O 0.2395(8) 0.1844(8) 0.2500 0.068 Uiso 1 2 d SD .
O10W O 0.165(3) 0.2664(8) 0.2500 0.21(2) Uiso 1 2 d SD .
O11W O 0.1794(16) 0.3417(10) 0.2107(10) 0.171(12) Uiso 1 1 d . .
Na1 Na 0.1622(4) 0.3709(3) -0.1007(2) 0.053(3) Uani 1 1 d . .
Na2 Na 0.2500 0.2500 0.0000 0.069(4) Uani 1 2 d SU .
Na3 Na 0.1582(8) 0.5451(5) -0.0079(5) 0.132(5) Uiso 1 1 d . .
Na4 Na 0.0755(9) 0.3981(7) 0.2500 0.109(6) Uiso 1 2 d S .
Na5 Na 0.0000 0.2668(7) 0.1791(6) 0.035(5) Uiso 0.50 2 d SP 1
Na6 Na 0.0738(14) 0.2711(9) 0.1836(8) 0.033(7) Uiso 0.25 1 d P 2
Na7 Na 0.2612(15) 0.5826(10) 0.1889(9) 0.124(10) Uiso 0.50 1 d P .
OW2 O 0.152(2) 0.2830(14) -0.0991(13) 0.134(15) Uiso 0.62 1 d P .
OW3 O 0.0000 0.273(2) -0.0960(18) 0.11(2) Uiso 0.52 2 d SP .
OW4 O 0.2420(18) 0.1720(12) 0.0396(11) 0.106(12) Uiso 0.59 1 d P .
OW5 O 0.165(3) 0.167(2) -0.1009(18) 0.12(2) Uiso 0.39 1 d P .
OW6 O 0.175(3) 0.031(2) 0.2500 0.13(2) Uiso 0.50 2 d SP .
OW8 O 0.182(2) 0.7114(14) 0.1947(14) 0.146(16) Uiso 0.63 1 d P .
OW10 O 0.343(3) 0.448(2) 0.181(2) 0.11(2) Uiso 0.32 1 d P .
OW11 O 0.250(2) 0.5711(16) 0.1263(15) 0.108(16) Uiso 0.45 1 d P .
OW13 O 0.0000 0.010(3) 0.060(3) 0.11(3) Uiso 0.40 2 d SP .
OW14 O 0.243(3) 0.127(2) -0.0350(19) 0.09(2) Uiso 0.30 1 d P .
OW15 O 0.237(4) 0.529(3) -0.085(3) 0.07(3) Uiso 0.20 1 d P .
OW16 O 0.0000 0.128(3) -0.054(3) 0.08(3) Uiso 0.25 2 d SP .
OW17 O 0.337(3) 0.446(2) 0.151(2) 0.07(2) Uiso 0.25 1 d P .
OW18 O 0.264(5) 0.561(3) 0.045(3) 0.12(3) Uiso 0.25 1 d P .
OW19 O 0.0000 0.3585(14) -0.0972(13) 0.071(13) Uiso 0.58 2 d SP .

loop_
_atom_site_aniso_label
_atom_site_aniso_U_11
_atom_site_aniso_U_22
_atom_site_aniso_U_33
_atom_site_aniso_U_23
_atom_site_aniso_U_13
_atom_site_aniso_U_12
W1 0.0432(6) 0.0583(7) 0.0500(6) -0.0199(5) 0.0093(5) -0.0045(5)
W2 0.0352(5) 0.0512(6) 0.0501(6) -0.0053(5) 0.0052(5) -0.0044(5)
W3 0.0589(7) 0.0526(6) 0.0360(5) -0.0016(4) 0.0053(5) -0.0128(5)
W4 0.0567(7) 0.0573(7) 0.0789(8) 0.0075(6) 0.0049(6) 0.0187(6)
W5 0.0830(9) 0.0593(7) 0.0732(8) -0.0151(6) 0.0024(7) 0.0277(6)
W6 0.1125(12) 0.0413(7) 0.0937(9) 0.0015(6) -0.0143(8) 0.0174(7)
W7 0.1098(10) 0.0450(6) 0.0269(5) 0.0017(4) 0.0054(6) -0.0069(6)
W8 0.1025(10) 0.0611(7) 0.0349(5) 0.0042(5) 0.0020(6) -0.0112(7)
W9 0.1277(11) 0.0409(6) 0.0336(5) -0.0014(4) 0.0045(6) -0.0142(7)
W10 0.1219(16) 0.0473(10) 0.0616(10) -0.0110(8) 0.000 0.000
W10B 0.071(9) 0.047(4) 0.078(4) 0.000 0.000 -0.002(5)
W10D 0.061(16) 0.041(6) 0.096(6) 0.000 0.000 -0.002(8)
Ni2 0.090(2) 0.0221(14) 0.0211(13) -0.0051(11) -0.0110(14) 0.0014(14)
Ni3 0.091(4) 0.037(3) 0.038(2) 0.000 0.000 0.000(2)
P1 0.035(5) 0.033(5) 0.041(4) -0.003(3) 0.000 0.000
P2 0.060(6) 0.032(5) 0.061(6) -0.005(4) 0.000 0.000
P3 0.099(8) 0.044(6) 0.023(4) 0.005(4) 0.000 0.000
O1 0.033(12) 0.040(12) 0.037(11) -0.010(9) 0.000 0.000
O2 0.040(9) 0.045(9) 0.045(9) 0.000(7) -0.003(7) -0.008(7)
O3 0.025(11) 0.038(12) 0.030(10) -0.009(9) 0.000 0.000
O4 0.045(9) 0.048(10) 0.055(9) -0.004(8) 0.010(8) 0.002(7)
O5 0.040(10) 0.048(10) 0.073(11) -0.012(8) -0.006(8) 0.015(8)
O6 0.067(11) 0.037(9) 0.055(10) -0.004(7) -0.005(9) 0.002(8)
O7 0.043(10) 0.082(13) 0.061(11) -0.034(9) 0.012(8) -0.009(9)
O8 0.056(15) 0.046(14) 0.048(13) -0.005(10) 0.000 0.000
O9 0.046(10) 0.065(11) 0.053(9) -0.023(8) -0.008(8) 0.012(8)
O10 0.060(11) 0.074(13) 0.062(11) -0.025(9) -0.005(9) -0.024(9)
O11 0.044(9) 0.065(11) 0.047(9) -0.014(8) 0.007(8) -0.019(8)
O12 0.041(10) 0.092(14) 0.065(11) -0.015(10) 0.020(8) -0.012(9)
O13 0.072(12) 0.064(11) 0.049(10) -0.001(8) 0.006(9) -0.023(9)
O14 0.077(12) 0.048(10) 0.040(9) -0.006(7) 0.012(8) 0.000(8)
O15 0.091(19) 0.080(18) 0.023(11) -0.013(11) 0.000 0.000
O16 0.052(14) 0.031(12) 0.056(13) -0.005(10) 0.000 0.000
O17 0.064(17) 0.048(15) 0.081(17) -0.029(13) 0.000 0.000
O18 0.047(10) 0.050(10) 0.072(11) 0.003(9) -0.001(8) -0.010(8)
O19 0.087(14) 0.060(12) 0.062(11) -0.005(9) 0.005(10) 0.015(10)
O20 0.104(16) 0.054(12) 0.084(13) 0.005(10) -0.011(12) 0.030(11)
O21 0.038(10) 0.080(14) 0.107(15) -0.014(11) -0.013(10) 0.031(9)
O22 0.089(14) 0.077(13) 0.072(12) -0.007(10) -0.023(11) 0.028(11)
O23 0.11(2) 0.047(16) 0.09(2) -0.024(14) 0.000 0.000
O24 0.109(16) 0.042(11) 0.086(14) -0.009(9) -0.006(12) 0.022(10)
O25 0.078(14) 0.071(13) 0.096(14) -0.036(11) -0.013(11) 0.037(11)
O26 0.10(2) 0.027(14) 0.11(2) 0.025(14) 0.000 0.000
O27 0.13(2) 0.066(14) 0.119(18) 0.001(13) -0.022(15) 0.036(14)
O28 0.102(10) 0.082(9) 0.086(9) 0.001(8) 0.004(8) 0.009(8)
O29 0.133(17) 0.044(10) 0.026(8) -0.002(7) -0.001(9) -0.001(10)
O30 0.104(15) 0.058(11) 0.038(9) -0.008(8) 0.003(9) -0.009(10)
O31 0.097(19) 0.040(13) 0.029(11) 0.000(10) 0.000 0.000
O32 0.11(2) 0.026(12) 0.036(12) 0.011(9) 0.000 0.000
O33 0.141(18) 0.067(13) 0.039(9) 0.000(9) 0.022(11) -0.018(12)
O34 0.096(13) 0.033(9) 0.026(7) 0.016(6) 0.003(8) 0.013(8)
O35 0.117(16) 0.038(10) 0.054(10) 0.013(8) 0.011(10) 0.020(10)
O36 0.084(18) 0.051(15) 0.036(12) 0.000 0.000 0.001(13)
O37 0.095(13) 0.048(10) 0.032(8) -0.011(7) -0.006(9) -0.007(9)
O38 0.083(14) 0.066(12) 0.061(11) 0.004(9) 0.014(10) -0.012(10)
O39 0.103(19) 0.021(11) 0.030(11) 0.002(9) 0.000 0.000
O40 0.14(3) 0.028(13) 0.044(13) 0.000 0.000 -0.015(14)
O41 0.17(3) 0.024(12) 0.029(11) -0.003(9) 0.000 0.000
O42 0.121(17) 0.045(11) 0.065(11) 0.004(9) 0.004(11) -0.024(11)
O43 0.12(2) 0.070(18) 0.034(13) 0.001(12) 0.000 0.000
O44 0.101(14) 0.053(11) 0.035(8) -0.012(7) 0.005(9) -0.009(10)
O1W 0.105(12) 0.077(11) 0.072(11) -0.001(9) 0.000 0.000
O2W 0.124(11) 0.110(11) 0.107(11) -0.008(9) 0.002(9) 0.001(9)
O3W 0.13(2) 0.15(3) 0.15(2) 0.009(19) 0.028(19) -0.027(19)
O4W 0.131(19) 0.079(14) 0.046(10) -0.004(10) -0.018(11) -0.010(12)
Na1 0.075(7) 0.057(6) 0.028(4) 0.005(4) 0.020(4) 0.027(5)
Na2 0.043(6) 0.103(8) 0.062(7) -0.039(6) 0.022(6) -0.021(6)

loop_
_atom_type_symbol
_atom_type_description
_atom_type_scat_dispersion_real
_atom_type_scat_dispersion_imag
_atom_type_scat_source
W W -0.8490 6.8722 'International Tables Vol C Tables 4.2.6.8 and 6.1.1.4'
Ni Ni 0.3393 1.1124 'International Tables Vol C Tables 4.2.6.8 and 6.1.1.4'
P P 0.1023 0.0942 'International Tables Vol C Tables 4.2.6.8 and 6.1.1.4'
O O 0.0106 0.0060 'International Tables Vol C Tables 4.2.6.8 and 6.1.1.4'
Na Na 0.0362 0.0249 'International Tables Vol C Tables 4.2.6.8 and 6.1.1.4'
H H 0.0000 0.0000 'International Tables Vol C Tables 4.2.6.8 and 6.1.1.4'

loop_
_geom_angle_atom_site_label_1
_geom_angle_atom_site_label_2
_geom_angle_atom_site_label_3
_geom_angle
_geom_angle_site_symmetry_1
_geom_angle_site_symmetry_3
O7 W1 O4 101.4(7) . .
O7 W1 O5 98.8(8) . .
O4 W1 O5 92.4(7) . .
O7 W1 O8 99.9(7) . .
O4 W1 O8 157.8(7) . .
O5 W1 O8 90.2(8) . .
O7 W1 O6 94.1(8) . .
O4 W1 O6 85.6(6) . .
O5 W1 O6 167.0(7) . .
O8 W1 O6 87.0(8) . .
O7 W1 O1 171.6(7) . .
O4 W1 O1 85.6(5) . .
O5 W1 O1 85.4(7) . .
O8 W1 O1 72.7(6) . .
O6 W1 O1 81.7(7) . .
O12 W2 O10 99.1(8) . .
O12 W2 O9 98.3(8) . .
O10 W2 O9 94.7(7) . .
O12 W2 O11 94.3(8) . .
O10 W2 O11 92.6(7) . .
O9 W2 O11 164.2(6) . .
O12 W2 O4 91.9(7) . .
O10 W2 O4 168.2(7) . .
O9 W2 O4 87.7(6) . .
O11 W2 O4 82.4(6) . .
O12 W2 O2 174.1(7) . .
O10 W2 O2 86.4(6) . .
O9 W2 O2 83.3(6) . .
O11 W2 O2 83.2(6) . .
O4 W2 O2 82.4(6) . .
O12 W2 Na6 135.6(7) . .
O10 W2 Na6 55.1(7) . .
O9 W2 Na6 55.3(6) . .
O11 W2 Na6 119.6(6) . .
O4 W2 Na6 118.5(6) . .
O2 W2 Na6 49.8(6) . .
O13 W3 O6 100.8(7) . .
O13 W3 O11 102.9(7) . .
O6 W3 O11 88.9(7) . .
O13 W3 O14 96.2(7) . .
O6 W3 O14 163.0(7) . .
O11 W3 O14 88.5(7) . .
O13 W3 O15 98.4(8) . .
O6 W3 O15 91.5(9) . .
O11 W3 O15 158.3(7) . .
O14 W3 O15 84.8(8) . .
O13 W3 O3 172.1(7) . .
O6 W3 O3 82.2(7) . .
O11 W3 O3 84.5(5) . .
O14 W3 O3 80.8(6) . .
O15 W3 O3 74.1(6) . .
O21 W4 O22 99.2(9) . .
O21 W4 O9 98.8(8) . .
O22 W4 O9 92.9(7) . .
O21 W4 O20 95.5(8) . .
O22 W4 O20 90.7(8) . .
O9 W4 O20 164.6(7) . .
O21 W4 O19 94.5(8) . .
O22 W4 O19 165.9(8) . .
O9 W4 O19 88.2(7) . .
O20 W4 O19 84.7(7) . .
O21 W4 O18 175.7(7) . .
O22 W4 O18 83.9(7) . .
O9 W4 O18 84.0(6) . .
O20 W4 O18 81.5(7) . .
O19 W4 O18 82.3(7) . .
O21 W4 Na6 134.1(8) . .
O22 W4 Na6 53.6(7) . .
O9 W4 Na6 54.1(6) . .
O20 W4 Na6 118.0(7) . .
O19 W4 Na6 117.5(7) . .
O18 W4 Na6 50.1(6) . .
O25 W5 O19 103.7(8) . .
O25 W5 O23 99.9(9) . .
O19 W5 O23 156.3(8) . .
O25 W5 O5 96.3(8) . .
O19 W5 O5 89.8(7) . .
O23 W5 O5 88.9(9) . .
O25 W5 O24 96.9(9) . .
O19 W5 O24 86.4(8) . .
O23 W5 O24 89.5(10) . .
O5 W5 O24 166.8(7) . .
O25 W5 O16 172.0(7) . .
O19 W5 O16 84.3(6) . .
O23 W5 O16 72.0(7) . .
O5 W5 O16 84.3(7) . .
O24 W5 O16 82.7(7) . .
O27 W6 O28 96.8(10) . .
O27 W6 O20 103.0(10) . .
O28 W6 O20 88.9(9) . .
O27 W6 O24 99.2(9) . .
O28 W6 O24 163.8(8) . .
O20 W6 O24 89.6(8) . .
O27 W6 O26 100.8(10) . .
O28 W6 O26 85.3(11) . .
O20 W6 O26 156.0(8) . .
O24 W6 O26 89.6(10) . .
O27 W6 O17 173.1(10) . .
O28 W6 O17 80.4(9) . .
O20 W6 O17 83.3(7) . .
O24 W6 O17 83.4(8) . .
O26 W6 O17 72.7(7) . .
O27 W6 Na7 56.3(10) . 16_545
O28 W6 Na7 81.4(9) . 16_545
O20 W6 Na7 49.0(7) . 16_545
O24 W6 Na7 109.5(8) . 16_545
O26 W6 Na7 151.5(8) . 16_545
O17 W6 Na7 128.9(6) . 16_545
O33 W7 O30 102.8(9) . .
O33 W7 O29 97.0(8) . .
O30 W7 O29 88.6(7) . .
O33 W7 O32 101.4(9) . .
O30 W7 O32 155.8(7) . .
O29 W7 O32 88.2(8) . .
O33 W7 O44 98.8(7) . .
O30 W7 O44 90.4(7) . .
O29 W7 O44 163.9(7) . .
O32 W7 O44 86.1(8) . .
O33 W7 O31 174.5(8) . .
O30 W7 O31 82.6(7) . .
O29 W7 O31 84.0(7) . .
O32 W7 O31 73.2(6) . .
O44 W7 O31 80.0(7) . .
O38 W8 O35 97.7(9) . .
O38 W8 O36 96.3(9) . .
O35 W8 O36 93.9(8) . .
O38 W8 O30 97.2(8) . .
O35 W8 O30 92.1(7) . .
O36 W8 O30 164.3(9) . .
O38 W8 O37 93.0(8) . .
O35 W8 O37 168.9(8) . .
O36 W8 O37 87.8(8) . .
O30 W8 O37 83.6(6) . .
O38 W8 O34 176.2(7) . .
O35 W8 O34 85.7(7) . .
O36 W8 O34 85.0(8) . .
O30 W8 O34 81.0(6) . .
O37 W8 O34 83.5(6) . .
O38 W8 Na4 133.2(7) . .
O35 W8 Na4 54.2(6) . .
O36 W8 Na4 55.9(7) . .
O30 W8 Na4 117.9(5) . .
O37 W8 Na4 119.2(5) . .
O34 W8 Na4 50.4(5) . .
O42 W9 O37 102.6(9) . .
O42 W9 O40 98.6(9) . .
O37 W9 O40 90.8(9) . .
O42 W9 O29 94.3(8) . .
O37 W9 O29 87.0(7) . .
O40 W9 O29 167.1(9) . .
O42 W9 O41 99.0(9) . .
O37 W9 O41 157.8(7) . .
O40 W9 O41 90.6(10) . .
O29 W9 O41 86.8(8) . .
O42 W9 O39 172.0(8) . .
O37 W9 O39 85.2(6) . .
O40 W9 O39 83.0(9) . .
O29 W9 O39 84.2(7) . .
O41 W9 O39 73.0(6) . .
O43 W10 O44 100.1(7) . .
O43 W10 O44 100.1(7) . 12
O44 W10 O44 87.7(10) . 12
O43 W10 O14 99.1(7) . 12
O44 W10 O14 160.7(6) . 12
O44 W10 O14 87.2(7) 12 12
O43 W10 O14 99.1(7) . .
O44 W10 O14 87.2(7) . .
O44 W10 O14 160.7(6) 12 .
O14 W10 O14 91.5(10) 12 .
O43 W10 O1W 178.0(11) . .
O44 W10 O1W 81.3(7) . .
O44 W10 O1W 81.3(7) 12 .
O14 W10 O1W 79.5(6) 12 .
O14 W10 O1W 79.5(6) . .
W10B W10B O5W 78.3(5) 3 .
W10B W10B O28 124.1(7) 3 10_556
O5W W10B O28 106.2(7) . 10_556
W10B W10B O28 124.1(7) 3 .
O5W W10B O28 106.2(7) . .
O28 W10B O28 108.3(14) 10_556 .
W10B W10B O28 40.8(5) 3 12
O5W W10B O28 88.7(7) . 12
O28 W10B O28 157.0(10) 10_556 12
O28 W10B O28 83.3(11) . 12
W10B W10B O28 40.8(5) 3 3
O5W W10B O28 88.7(7) . 3
O28 W10B O28 83.3(11) 10_556 3
O28 W10B O28 157.0(10) . 3
O28 W10B O28 79.5(10) 12 3
W10B W10B O6W 81.6(3) 3 .
O5W W10B O6W 159.9(7) . .
O28 W10B O6W 85.1(7) 10_556 .
O28 W10B O6W 85.1(7) . .
O28 W10B O6W 75.9(6) 12 .
O28 W10B O6W 75.9(6) 3 .
W10D W10D O6W 80.5(7) 3 .
W10D W10D O28 125.5(8) 3 10_556
O6W W10D O28 106.3(8) . 10_556
W10D W10D O28 125.5(8) 3 .
O6W W10D O28 106.3(8) . .
O28 W10D O28 104.8(15) 10_556 .
W10D W10D O28 42.0(6) 3 12
O6W W10D O28 91.6(9) . 12
O28 W10D O28 156.7(11) 10_556 12
O28 W10D O28 83.6(11) . 12
W10D W10D O28 42.0(6) 3 3
O6W W10D O28 91.6(9) . 3
O28 W10D O28 83.6(11) 10_556 3
O28 W10D O28 156.7(11) . 3
O28 W10D O28 81.2(11) 12 3
W10D W10D O5W 82.9(5) 3 .
O6W W10D O5W 163.3(11) . .
O28 W10D O5W 83.5(7) 10_556 .
O28 W10D O5W 83.5(7) . .
O28 W10D O5W 75.8(6) 12 .
O28 W10D O5W 75.8(6) 3 .
O11W Ni2 O35 97.8(11) . .
O11W Ni2 O10 96.3(11) . .
O35 Ni2 O10 163.7(8) . .
O11W Ni2 O3W 97.0(14) . .
O35 Ni2 O3W 93.4(10) . .
O10 Ni2 O3W 93.0(10) . .
O11W Ni2 O2W 87.6(13) . .
O35 Ni2 O2W 87.0(9) . .
O10 Ni2 O2W 85.4(8) . .
O3W Ni2 O2W 175.3(11) . .
O11W Ni2 O4W 176.0(12) . .
O35 Ni2 O4W 81.6(7) . .
O10 Ni2 O4W 83.8(7) . .
O3W Ni2 O4W 87.0(10) . .
O2W Ni2 O4W 88.5(9) . .
O7W Ni3 O22 100.9(6) . 10_556
O7W Ni3 O22 100.9(6) . .
O22 Ni3 O22 153.4(11) 10_556 .
O7W Ni3 O10W 100(2) . .
O22 Ni3 O10W 95.6(7) 10_556 .
O22 Ni3 O10W 95.6(7) . .
O7W Ni3 O9W 166.4(17) . .
O22 Ni3 O9W 77.6(6) 10_556 .
O22 Ni3 O9W 77.6(6) . .
O10W Ni3 O9W 94.0(18) . .
O7W Ni3 O8W 98.5(17) . .
O22 Ni3 O8W 80.9(6) 10_556 .
O22 Ni3 O8W 80.9(6) . .
O10W Ni3 O8W 161.9(18) . .
O9W Ni3 O8W 67.9(9) . .
O7W Ni3 Na6 60.8(12) . .
O22 Ni3 Na6 144.2(7) 10_556 .
O22 Ni3 Na6 61.5(7) . .
O10W Ni3 Na6 61.3(12) . .
O9W Ni3 Na6 127.4(6) . .
O8W Ni3 Na6 129.5(6) . .
O7W Ni3 Na6 60.8(12) . 10_556
O22 Ni3 Na6 61.5(7) 10_556 10_556
O22 Ni3 Na6 144.2(7) . 10_556
O10W Ni3 Na6 61.3(12) . 10_556
O9W Ni3 Na6 127.4(6) . 10_556
O8W Ni3 Na6 129.5(6) . 10_556
Na6 Ni3 Na6 82.8(10) . 10_556
O3 P1 O2 110.2(7) . .
O3 P1 O2 110.2(7) . 12
O2 P1 O2 109.4(12) . 12
O3 P1 O1 106.5(11) . .
O2 P1 O1 110.2(7) . .
O2 P1 O1 110.2(7) 12 .
O18 P2 O18 112.6(13) . 12
O18 P2 O16 110.7(8) . .
O18 P2 O16 110.7(8) 12 .
O18 P2 O17 107.6(8) . .
O18 P2 O17 107.6(8) 12 .
O16 P2 O17 107.2(12) . .
O34 P3 O34 109.0(13) 12 .
O34 P3 O39 111.7(8) 12 .
O34 P3 O39 111.7(8) . .
O34 P3 O31 108.0(8) 12 .
O34 P3 O31 108.0(8) . .
O39 P3 O31 108.2(12) . .
P1 O1 W1 126.0(6) . 12
P1 O1 W1 126.0(6) . .
W1 O1 W1 94.7(7) 12 .
P1 O2 W2 133.5(9) . .
P1 O2 Na6 132.7(10) . .
W2 O2 Na6 93.8(8) . .
P1 O2 Na5 100.2(7) . .
W2 O2 Na5 126.3(6) . .
Na6 O2 Na5 32.6(6) . .
P1 O3 W3 126.7(5) . .
P1 O3 W3 126.7(5) . 12
W3 O3 W3 93.7(6) . 12
W1 O4 W2 150.9(8) . .
W1 O4 Na2 100.0(6) . .
W2 O4 Na2 96.8(5) . .
W1 O5 W5 158.7(9) . .
W3 O6 W1 148.8(9) . .
W1 O8 W1 119.4(10) . 12
W4 O9 W2 166.0(9) . .
W4 O9 Na6 95.5(8) . .
W2 O9 Na6 93.3(8) . .
W2 O10 Ni2 164.6(11) . .
W2 O10 Na6 95.0(8) . .
Ni2 O10 Na6 98.0(8) . .
W3 O11 W2 149.9(8) . .
W2 O12 Na2 113.5(8) . .
W3 O13 Na1 145.0(8) . .
W10 O14 W3 142.5(9) . .
W10 O14 Na3 108.6(7) . 4_565
W3 O14 Na3 102.3(7) . 4_565
W3 O15 W3 118.1(11) . 12
P2 O16 W5 126.2(6) . 12
P2 O16 W5 126.2(6) . .
W5 O16 W5 93.6(7) 12 .
P2 O17 W6 125.6(8) . 12
P2 O17 W6 125.6(8) . .
W6 O17 W6 93.7(8) 12 .
P2 O18 W4 135.0(10) . .
P2 O18 Na6 130.2(11) . .
W4 O18 Na6 94.7(8) . .
P2 O18 Na5 98.0(8) . .
W4 O18 Na5 126.9(7) . .
Na6 O18 Na5 32.2(6) . .
W5 O19 W4 150.5(10) . .
W6 O20 W4 148.5(10) . .
W6 O20 Na7 101.2(9) . 16_545
W4 O20 Na7 104.5(10) . 16_545
W4 O21 Na1 157.5(10) . 13
W4 O22 Ni3 164.1(13) . .
W4 O22 Na6 96.1(8) . .
Ni3 O22 Na6 84.9(8) . .
W5 O23 W5 122.2(12) . 12
W6 O24 W5 149.7(10) . .
W6 O26 W6 120.7(12) . 12
W10B O28 W6 153.7(14) . .
W10B O28 W10D 20.6(3) . .
W6 O28 W10D 151.5(13) . .
W10B O28 W10D 23.3(3) . 3
W6 O28 W10D 140.1(12) . 3
W10D O28 W10D 12.5(9) . 3
W10B O28 W10B 15.2(5) . 3
W6 O28 W10B 139.5(12) . 3
W10D O28 W10B 22.9(4) . 3
W10D O28 W10B 16.5(3) 3 3
W7 O29 W9 147.2(9) . .
W7 O29 Na1 100.5(6) . 4_565
W9 O29 Na1 101.2(7) . 4_565
W7 O30 W8 152.1(10) . .
P3 O31 W7 125.8(6) . .
P3 O31 W7 125.8(6) . 12
W7 O31 W7 93.4(7) . 12
W7 O32 W7 120.0(10) 12 .
W7 O33 Na3 140.5(10) . .
W7 O33 Na1 107.9(7) . 4_565
Na3 O33 Na1 105.4(7) . 4_565
P3 O34 W8 132.7(8) . .
P3 O34 Na4 133.8(10) . .
W8 O34 Na4 93.4(6) . .
W8 O35 Ni2 169.4(9) . .
W8 O36 W8 165.5(13) 10_556 .
W9 O37 W8 149.8(9) . .
W8 O38 Na7 115.2(11) . .
P3 O39 W9 125.2(6) . .
P3 O39 W9 125.2(6) . 12
W9 O39 W9 94.3(7) . 12
W9 O40 W9 159.2(15) 10_556 .
W9 O41 W9 119.3(10) 12 .
W9 O42 Na1 111.0(8) . 4_565
W10 O44 W7 143.3(10) . .
Ni2 O2W Na4 94.9(9) . .
Ni2 O2W Na6 96.0(10) . .
Na4 O2W Na6 104.8(10) . .
W10B O5W W10B 23.4(9) . 3
W10B O5W W10D 4.6(8) . .
W10B O5W W10D 18.8(6) 3 .
W10B O5W W10D 18.8(6) . 3
W10B O5W W10D 4.6(8) 3 3
W10D O5W W10D 14.3(10) . 3
W10D O6W W10D 19.1(14) 3 .
W10D O6W W10B 1.1(8) 3 3
W10D O6W W10B 18.0(7) . 3
W10D O6W W10B 18.0(7) 3 .
W10D O6W W10B 1.1(8) . .
W10B O6W W10B 16.9(7) 3 .
Ni3 O7W Na6 86.5(15) . 10_556
Ni3 O7W Na6 86.5(15) . .
Na6 O7W Na6 98.3(19) 10_556 .
Ni3 O10W Na6 83.4(12) . .
Ni3 O10W Na6 83.4(12) . 10_556
Na6 O10W Na6 97(2) . 10_556
O13 Na1 OW11 120.6(11) . 4_565
O13 Na1 OW2 85.3(10) . .
OW11 Na1 OW2 136.3(14) 4_565 .
O13 Na1 O21 128.0(6) . 13
OW11 Na1 O21 65.5(11) 4_565 13
OW2 Na1 O21 70.8(10) . 13
O13 Na1 O42 149.8(7) . 4_565
OW11 Na1 O42 82.4(11) 4_565 4_565
OW2 Na1 O42 90.3(10) . 4_565
O21 Na1 O42 77.8(6) 13 4_565
O13 Na1 O33 69.8(5) . 4_565
OW11 Na1 O33 70.1(12) 4_565 4_565
OW2 Na1 O33 152.1(10) . 4_565
O21 Na1 O33 134.8(7) 13 4_565
O42 Na1 O33 104.8(5) 4_565 4_565
O13 Na1 O29 106.6(5) . 4_565
OW11 Na1 O29 82.9(11) 4_565 4_565
OW2 Na1 O29 125.9(10) . 4_565
O21 Na1 O29 125.1(6) 13 4_565
O42 Na1 O29 53.4(5) 4_565 4_565
O33 Na1 O29 54.6(5) 4_565 4_565
O13 Na1 Na7 152.3(7) . 4_565
OW11 Na1 Na7 31.7(11) 4_565 4_565
OW2 Na1 Na7 115.5(10) . 4_565
O21 Na1 Na7 52.2(6) 13 4_565
O42 Na1 Na7 53.6(6) 4_565 4_565
O33 Na1 Na7 92.2(6) 4_565 4_565
O29 Na1 Na7 77.0(6) 4_565 4_565
O12 Na2 O12 180.0(7) 13 .
O12 Na2 OW4 96.8(9) 13 .
O12 Na2 OW4 83.2(9) . .
O12 Na2 OW4 83.2(9) 13 13
O12 Na2 OW4 96.8(9) . 13
OW4 Na2 OW4 180.0(15) . 13
O12 Na2 O4 55.9(4) 13 13
O12 Na2 O4 124.1(4) . 13
OW4 Na2 O4 110.5(8) . 13
OW4 Na2 O4 69.5(8) 13 13
O12 Na2 O4 124.1(4) 13 .
O12 Na2 O4 55.9(4) . .
OW4 Na2 O4 69.5(8) . .
OW4 Na2 O4 110.5(8) 13 .
O4 Na2 O4 180.0(5) 13 .
O33 Na3 Na3 79.3(8) . 4_565
O33 Na3 OW18 65(2) . .
Na3 Na3 OW18 93(2) 4_565 .
O33 Na3 O14 103.3(8) . 4_565
Na3 Na3 O14 133.4(5) 4_565 4_565
OW18 Na3 O14 131(2) . 4_565
O2W Na4 O2W 135.0(13) 10_556 .
O2W Na4 O34 146.1(8) 10_556 .
O2W Na4 O34 77.7(6) . .
O2W Na4 O34 77.7(6) 10_556 10_556
O2W Na4 O34 146.1(8) . 10_556
O34 Na4 O34 68.7(7) . 10_556
O2W Na4 Na4 89.3(6) 10_556 3
O2W Na4 Na4 89.3(6) . 3
O34 Na4 Na4 81.6(5) . 3
O34 Na4 Na4 81.6(5) 10_556 3
O2W Na4 W8 79.4(5) 10_556 10_556
O2W Na4 W8 138.7(7) . 10_556
O34 Na4 W8 76.4(6) . 10_556
O34 Na4 W8 36.2(4) 10_556 10_556
Na4 Na4 W8 117.8(3) 3 10_556
O2W Na4 W8 138.7(7) 10_556 .
O2W Na4 W8 79.4(5) . .
O34 Na4 W8 36.2(4) . .
O34 Na4 W8 76.4(6) 10_556 .
Na4 Na4 W8 117.8(3) 3 .
W8 Na4 W8 60.8(3) 10_556 .
O2 Na5 O2 50.1(6) 12 .
O2 Na5 O18 67.3(6) 12 12
O2 Na5 O18 88.8(7) . 12
O2 Na5 O18 88.8(7) 12 .
O2 Na5 O18 67.3(6) . .
O18 Na5 O18 51.1(7) 12 .
O2 Na6 O18 69.9(8) . .
O2 Na6 O7W 142.4(14) . .
O18 Na6 O7W 73.9(11) . .
O2 Na6 O2W 77.0(9) . .
O18 Na6 O2W 146.9(12) . .
O7W Na6 O2W 137.7(14) . .
O2 Na6 O22 106.7(10) . .
O18 Na6 O22 54.8(7) . .
O7W Na6 O22 57.5(11) . .
O2W Na6 O22 142.4(12) . .
O2 Na6 O10W 146.1(14) . .
O18 Na6 O10W 110.1(11) . .
O7W Na6 O10W 58.4(12) . .
O2W Na6 O10W 98.6(11) . .
O22 Na6 O10W 57.1(9) . .
O2 Na6 O10 56.5(7) . .
O18 Na6 O10 106.4(10) . .
O7W Na6 O10 147.8(15) . .
O2W Na6 O10 54.4(8) . .
O22 Na6 O10 95.5(10) . .
O10W Na6 O10 93.3(11) . .
O2 Na6 O9 55.8(7) . .
O18 Na6 O9 54.7(7) . .
O7W Na6 O9 109.3(13) . .
O2W Na6 O9 107.8(11) . .
O22 Na6 O9 54.0(7) . .
O10W Na6 O9 95.4(12) . .
O10 Na6 O9 54.3(7) . .
O2 Na6 Na6 82.6(7) . 12
O18 Na6 Na6 83.4(7) . 12
O7W Na6 Na6 83.4(11) . 12
O2W Na6 Na6 90.0(7) . 12
O22 Na6 Na6 127.5(7) . 12
O10W Na6 Na6 131.3(10) . 12
O10 Na6 Na6 128.7(7) . 12
O9 Na6 Na6 127.3(6) . 12
O2 Na6 Ni3 140.0(11) . .
O18 Na6 Ni3 77.2(8) . .
O7W Na6 Ni3 32.6(10) . .
O2W Na6 Ni3 133.7(11) . .
O22 Na6 Ni3 33.6(5) . .
O10W Na6 Ni3 35.3(5) . .
O10 Na6 Ni3 115.2(10) . .
O9 Na6 Ni3 86.8(8) . .
Na6 Na6 Ni3 116.0(5) 12 .
O2 Na6 W2 36.5(5) . .
O18 Na6 W2 77.2(7) . .
O7W Na6 W2 140.7(13) . .
O2W Na6 W2 77.9(8) . .
O22 Na6 W2 84.1(8) . .
O10W Na6 W2 109.6(12) . .
O10 Na6 W2 29.9(4) . .
O9 Na6 W2 31.4(4) . .
Na6 Na6 W2 119.0(5) 12 .
Ni3 Na6 W2 114.8(8) . .
O2 Na6 W4 76.8(7) . .
O18 Na6 W4 35.2(5) . .
O7W Na6 W4 79.6(11) . .
O2W Na6 W4 137.8(10) . .
O22 Na6 W4 30.3(4) . .
O10W Na6 W4 85.5(10) . .
O10 Na6 W4 83.5(7) . .
O9 Na6 W4 30.4(4) . .
Na6 Na6 W4 118.5(5) 12 .
Ni3 Na6 W4 63.2(5) . .
W2 Na6 W4 61.5(5) . .
OW11 Na7 O38 78.0(17) . .
OW11 Na7 O20 81.4(18) . 16
O38 Na7 O20 126.6(13) . 16
OW11 Na7 OW6 130(2) . 7
O38 Na7 OW6 64.5(16) . 7
O20 Na7 OW6 94.5(17) 16 7
OW11 Na7 W6 77.7(17) . 16
O38 Na7 W6 97.3(9) . 16
O20 Na7 W6 29.8(5) 16 16
OW6 Na7 W6 75.2(14) 7 16
OW11 Na7 Na1 42.5(15) . 4_565
O38 Na7 Na1 103.7(10) . 4_565
O20 Na7 Na1 92.6(9) 16 4_565
OW6 Na7 Na1 168.2(17) 7 4_565
W6 Na7 Na1 107.4(8) 16 4_565
OW11 Na7 Na7 168.2(16) . 10_556
O38 Na7 Na7 91.0(7) . 10_556
O20 Na7 Na7 109.1(7) 16 10_556
OW6 Na7 Na7 46.2(12) 7 10_556
W6 Na7 Na7 108.5(5) 16 10_556
Na1 Na7 Na7 138.9(5) 4_565 10_556
Na7 OW6 Na7 88(2) 7_545 16_545
Na7 OW11 Na1 106(2) . 4_565

loop_
_geom_bond_atom_site_label_1
_geom_bond_atom_site_label_2
_geom_bond_distance
_geom_bond_site_symmetry_2
W1 O7 1.731(15) .
W1 O4 1.881(15) .
W1 O5 1.887(16) .
W1 O8 1.952(10) .
W1 O6 1.972(15) .
W1 O1 2.292(12) .
W2 O12 1.711(15) .
W2 O10 1.833(15) .
W2 O9 1.912(17) .
W2 O11 1.945(16) .
W2 O4 2.029(15) .
W2 O2 2.181(14) .
W2 Na6 3.66(3) .
W3 O13 1.739(15) .
W3 O6 1.871(14) .
W3 O11 1.913(16) .
W3 O14 1.942(15) .
W3 O15 1.955(11) .
W3 O3 2.297(12) .
W4 O21 1.708(15) .
W4 O22 1.882(18) .
W4 O9 1.884(17) .
W4 O20 2.003(19) .
W4 O19 2.044(17) .
W4 O18 2.142(16) .
W4 Na6 3.71(3) .
W5 O25 1.726(17) .
W5 O19 1.858(18) .
W5 O23 1.921(12) .
W5 O5 1.922(16) .
W5 O24 1.937(19) .
W5 O16 2.306(14) .
W6 O27 1.68(2) .
W6 O28 1.814(9) .
W6 O20 1.87(2) .
W6 O24 1.903(19) .
W6 O26 1.927(11) .
W6 O17 2.294(15) .
W6 Na7 3.69(3) 16_545
W7 O33 1.721(18) .
W7 O30 1.872(18) .
W7 O29 1.929(15) .
W7 O32 1.931(9) .
W7 O44 1.934(15) .
W7 O31 2.298(14) .
W8 O38 1.743(18) .
W8 O35 1.856(16) .
W8 O36 1.902(3) .
W8 O30 1.968(16) .
W8 O37 2.003(16) .
W8 O34 2.206(17) .
W8 Na4 3.728(18) .
W9 O42 1.693(17) .
W9 O37 1.899(17) .
W9 O40 1.909(5) .
W9 O29 1.947(14) .
W9 O41 1.952(10) .
W9 O39 2.297(13) .
W10 O43 1.75(2) .
W10 O44 1.922(17) .
W10 O44 1.922(17) 12
W10 O14 1.932(15) 12
W10 O14 1.932(15) .
W10 O1W 2.40(3) .
W10B W10B 0.72(2) 3
W10B O5W 1.77(4) .
W10B O28 1.792(15) 10_556
W10B O28 1.792(15) .
W10B O28 2.273(18) 12
W10B O28 2.273(18) 3
W10B O6W 2.44(6) .
W10D W10D 0.60(4) 3
W10D O6W 1.80(6) .
W10D O28 1.834(18) 10_556
W10D O28 1.834(18) .
W10D O28 2.23(2) 12
W10D O28 2.23(2) 3
W10D O5W 2.40(4) .
Ni2 O11W 1.85(3) .
Ni2 O35 1.942(16) .
Ni2 O10 1.949(16) .
Ni2 O3W 1.96(3) .
Ni2 O2W 2.09(2) .
Ni2 O4W 2.207(18) .
Ni3 O7W 1.84(5) .
Ni3 O22 1.888(19) 10_556
Ni3 O22 1.888(19) .
Ni3 O10W 1.98(2) .
Ni3 O9W 2.208(16) .
Ni3 O8W 2.32(2) .
Ni3 Na6 3.40(3) .
Ni3 Na6 3.40(3) 10_556
P1 O3 1.505(19) .
P1 O2 1.514(15) .
P1 O2 1.514(15) 12
P1 O1 1.542(19) .
P2 O18 1.522(16) .
P2 O18 1.522(16) 12
P2 O16 1.53(2) .
P2 O17 1.57(3) .
P3 O34 1.490(16) 12
P3 O34 1.490(16) .
P3 O39 1.56(2) .
P3 O31 1.56(2) .
O1 W1 2.292(12) 12
O2 Na6 2.80(3) .
O2 Na5 2.92(2) .
O3 W3 2.297(12) 12
O4 Na2 2.972(14) .
O8 W1 1.952(10) 12
O9 Na6 3.02(3) .
O10 Na6 3.01(3) .
O12 Na2 2.771(16) .
O13 Na1 2.762(17) .
O14 Na3 3.02(2) 4_565
O15 W3 1.955(11) 12
O16 W5 2.306(14) 12
O17 W6 2.294(15) 12
O18 Na6 2.86(3) .
O18 Na5 2.94(3) .
O20 Na7 2.84(4) 16_545
O21 Na1 2.857(18) 13
O22 Na6 3.00(3) .
O23 W5 1.921(12) 12
O26 W6 1.927(11) 12
O28 W10D 2.23(2) 3
O28 W10B 2.273(18) 3
O29 Na1 3.005(19) 4_565
O31 W7 2.298(14) 12
O32 W7 1.931(9) 12
O33 Na3 2.76(2) .
O33 Na1 2.960(19) 4_565
O34 Na4 2.88(2) .
O36 W8 1.902(3) 10_556
O38 Na7 2.84(4) .
O39 W9 2.297(13) 12
O40 W9 1.909(5) 10_556
O41 W9 1.952(11) 12
O42 Na1 2.945(19) 4_565
O2W Na4 2.87(3) .
O2W Na6 2.98(4) .
O5W W10B 1.77(4) 3
O5W W10D 2.40(4) 3
O6W W10D 1.80(6) 3
O6W W10B 2.44(6) 3
O7W Na6 2.97(4) 10_556
O7W Na6 2.97(4) .
O10W Na6 3.00(5) .
O10W Na6 3.00(5) 10_556
Na1 OW11 2.78(5) 4_565
Na1 OW2 2.81(5) .
Na1 O21 2.857(18) 13
Na1 O42 2.945(19) 4_565
Na1 O33 2.960(19) 4_565
Na1 O29 3.005(19) 4_565
Na1 Na7 3.96(3) 4_565
Na2 O12 2.771(16) 13
Na2 OW4 2.83(4) .
Na2 OW4 2.83(4) 13
Na2 O4 2.972(14) 13
Na3 Na3 2.92(3) 4_565
Na3 OW18 2.95(10) .
Na3 O14 3.02(2) 4_565
Na4 O2W 2.87(3) 10_556
Na4 O34 2.88(2) 10_556
Na4 Na4 3.27(4) 3
Na4 W8 3.728(18) 10_556
Na5 O2 2.92(2) 12
Na5 O18 2.94(3) 12
Na6 Na6 3.19(6) 12
Na7 OW11 2.16(6) .
Na7 O20 2.84(4) 16
Na7 OW6 2.99(6) 7
Na7 W6 3.69(3) 16
Na7 Na1 3.96(3) 4_565
Na7 Na7 4.14(6) 10_556
OW6 Na7 2.99(6) 7_545
OW6 Na7 2.99(6) 16_545
OW10 OW17 1.02(8) .
OW11 Na1 2.78(5) 4_565
